data_4132132
loop_
_publ_author_name
'Wang, Hao'
'Zhang, Jiji'
'Lee, Hung Kay'
'Xie, Zuowei'

_publ_section_title
;
 Borylene Insertion into Cage B-H Bond: A Route to Electron-Precise B-B
 Single Bond.
;
_journal_issue 11
_journal_name_full 'Journal of the American Chemical Society'
_journal_page_first 3888
_journal_page_last 3891
_journal_paper_doi 10.1021/jacs.8b01795
_journal_volume 140
_journal_year 2018
_chemical_formula_sum 'C49 H84 B11 Br N4 Na O2.5 Si2'
_chemical_formula_weight 1047.19
_space_group_crystal_system monoclinic
_space_group_IT_number 14
_space_group_name_Hall '-P 2yn'
_space_group_name_H-M_alt 'P 1 21/n 1'
_atom_sites_solution_hydrogens geom
_atom_sites_solution_primary direct
_atom_sites_solution_secondary difmap
_audit_creation_method SHELXL-97
_cell_angle_alpha 90.00
_cell_angle_beta 113.2998(12)
_cell_angle_gamma 90.00
_cell_formula_units_Z 4
_cell_length_a 13.0602(3)
_cell_length_b 33.6570(8)
_cell_length_c 15.0150(4)
_cell_measurement_reflns_used 158
_cell_measurement_temperature 296(2)
_cell_measurement_theta_max 15
_cell_measurement_theta_min 15
_cell_volume 6061.8(3)
_computing_structure_refinement 'SHELXL-97 (Sheldrick, 1997)'
_computing_structure_solution 'SHELXS-97 (Sheldrick, 1990)'
_diffrn_ambient_temperature 296(2)
_diffrn_measured_fraction_theta_full 0.999
_diffrn_measured_fraction_theta_max 0.999
_diffrn_measurement_device_type 'Bruker Kappa ApexII Duo Diffractometer'
_diffrn_measurement_method 'Phi & Omega scan'
_diffrn_radiation_monochromator graphite
_diffrn_radiation_source 'fine-focus sealed tube'
_diffrn_radiation_type MoK\a
_diffrn_radiation_wavelength 0.71073
_diffrn_reflns_av_R_equivalents 0.0581
_diffrn_reflns_av_sigmaI/netI 0.0498
_diffrn_reflns_limit_h_max 15
_diffrn_reflns_limit_h_min -15
_diffrn_reflns_limit_k_max 29
_diffrn_reflns_limit_k_min -40
_diffrn_reflns_limit_l_max 18
_diffrn_reflns_limit_l_min -18
_diffrn_reflns_number 66664
_diffrn_reflns_theta_full 25.25
_diffrn_reflns_theta_max 25.25
_diffrn_reflns_theta_min 1.21
_exptl_absorpt_coefficient_mu 0.764
_exptl_absorpt_correction_T_max 0.8621
_exptl_absorpt_correction_T_min 0.7497
_exptl_absorpt_correction_type multi-scan
_exptl_crystal_colour orange
_exptl_crystal_density_diffrn 1.147
_exptl_crystal_density_method 'not measured'
_exptl_crystal_description block
_exptl_crystal_F_000 2220
_exptl_crystal_size_max 0.40
_exptl_crystal_size_mid 0.30
_exptl_crystal_size_min 0.20
_refine_diff_density_max 1.211
_refine_diff_density_min -0.676
_refine_diff_density_rms 0.091
_refine_ls_extinction_method none
_refine_ls_goodness_of_fit_ref 1.057
_refine_ls_hydrogen_treatment mixed
_refine_ls_matrix_type full
_refine_ls_number_parameters 698
_refine_ls_number_reflns 10972
_refine_ls_number_restraints 22
_refine_ls_restrained_S_all 1.067
_refine_ls_R_factor_all 0.1018
_refine_ls_R_factor_gt 0.0672
_refine_ls_shift/su_max 0.032
_refine_ls_shift/su_mean 0.002
_refine_ls_structure_factor_coef Fsqd
_refine_ls_weighting_details 'calc w=1/[\s^2^(Fo^2^)+(0.1226P)^2^+7.0075P] where P=(Fo^2^+2Fc^2^)/3'
_refine_ls_weighting_scheme calc
_refine_ls_wR_factor_gt 0.1947
_refine_ls_wR_factor_ref 0.2191
_reflns_number_gt 7628
_reflns_number_total 10972
_reflns_threshold_expression >2sigma(I)
_cod_data_source_file ja8b01795_si_003.cif
_cod_data_source_block '[3Na]2'
_cod_depositor_comments
;

2024-02-12
Z value and formula fixed to values more according to usual
chemical conventions.                 miguel
;
_cod_original_formula_sum 'C98 H168 B22 Br2 N8 Na2 O5 Si4'
_cod_original_formula_weight 2094.38
_cod_original_formula_units_Z 2
_cod_original_sg_symbol_H-M 'P 21/n'
_cod_database_code 4132132

loop_
_symmetry_equiv_pos_as_xyz
'x, y, z'
'-x+1/2, y+1/2, -z+1/2'
'-x, -y, -z'
'x-1/2, -y-1/2, z-1/2'

loop_
_atom_site_label
_atom_site_type_symbol
_atom_site_fract_x
_atom_site_fract_y
_atom_site_fract_z
_atom_site_U_iso_or_equiv
_atom_site_adp_type
_atom_site_occupancy
_atom_site_symmetry_multiplicity
_atom_site_calc_flag
_atom_site_refinement_flags
Br1 Br 0.39809(6) 0.673370(18) 0.53155(4) 0.0719(2) Uani 1 1 d .
Si1 Si 0.33609(8) 0.65148(3) 0.29366(7) 0.0245(3) Uani 1 1 d .
Si2 Si 0.24143(8) 0.59222(3) 0.42452(7) 0.0221(2) Uani 1 1 d .
Na1 Na -0.13475(13) 0.53680(5) -0.03908(12) 0.0376(4) Uani 1 1 d .
C1 C 0.2602(3) 0.61719(11) 0.1992(3) 0.0238(8) Uani 1 1 d .
C2 C 0.2036(3) 0.56285(11) 0.3169(2) 0.0220(8) Uani 1 1 d .
C11 C 0.2354(3) 0.73447(12) 0.2199(3) 0.0357(10) Uani 1 1 d .
C12 C 0.2729(4) 0.77705(14) 0.2245(5) 0.0687(18) Uani 1 1 d .
H12A H 0.2091 0.7939 0.1955 0.103 Uiso 1 1 calc R
H12B H 0.3206 0.7797 0.1899 0.103 Uiso 1 1 calc R
H12C H 0.3131 0.7846 0.2910 0.103 Uiso 1 1 calc R
C13 C 0.1694(5) 0.72273(16) 0.1153(4) 0.0605(15) Uani 1 1 d .
H13A H 0.1097 0.7413 0.0858 0.091 Uiso 1 1 calc R
H13B H 0.1392 0.6966 0.1130 0.091 Uiso 1 1 calc R
H13C H 0.2175 0.7229 0.0807 0.091 Uiso 1 1 calc R
C14 C 0.1604(5) 0.73026(16) 0.2770(4) 0.0608(14) Uani 1 1 d .
H14A H 0.0997 0.7488 0.2523 0.091 Uiso 1 1 calc R
H14B H 0.2034 0.7357 0.3444 0.091 Uiso 1 1 calc R
H14C H 0.1315 0.7037 0.2700 0.091 Uiso 1 1 calc R
C15 C 0.4352(3) 0.70625(11) 0.2836(3) 0.0263(8) Uani 1 1 d .
C16 C 0.5036(3) 0.74169(11) 0.2858(3) 0.0314(9) Uani 1 1 d .
C17 C 0.5427(4) 0.74786(14) 0.2134(4) 0.0463(12) Uani 1 1 d .
H17A H 0.5262 0.7298 0.1627 0.056 Uiso 1 1 calc R
C18 C 0.6069(5) 0.78139(17) 0.2177(5) 0.0682(17) Uani 1 1 d .
H18A H 0.6336 0.7857 0.1696 0.082 Uiso 1 1 calc R
C19 C 0.6309(5) 0.80786(16) 0.2918(5) 0.0682(18) Uani 1 1 d .
H19A H 0.6741 0.8301 0.2939 0.082 Uiso 1 1 calc R
C20 C 0.5925(4) 0.80213(14) 0.3630(4) 0.0606(16) Uani 1 1 d .
H20A H 0.6086 0.8206 0.4128 0.073 Uiso 1 1 calc R
C21 C 0.5291(4) 0.76873(13) 0.3609(3) 0.0432(11) Uani 1 1 d .
H21A H 0.5038 0.7645 0.4100 0.052 Uiso 1 1 calc R
C22 C 0.5898(3) 0.65382(11) 0.3495(3) 0.0316(9) Uani 1 1 d .
C23 C 0.6446(4) 0.65713(17) 0.2778(4) 0.0559(14) Uani 1 1 d .
H23A H 0.7196 0.6472 0.3069 0.084 Uiso 1 1 calc R
H23B H 0.6459 0.6845 0.2600 0.084 Uiso 1 1 calc R
H23C H 0.6032 0.6418 0.2209 0.084 Uiso 1 1 calc R
C24 C 0.6565(4) 0.67604(14) 0.4436(4) 0.0550(14) Uani 1 1 d .
H24A H 0.7311 0.6658 0.4712 0.083 Uiso 1 1 calc R
H24B H 0.6217 0.6724 0.4886 0.083 Uiso 1 1 calc R
H24C H 0.6585 0.7038 0.4300 0.083 Uiso 1 1 calc R
C25 C 0.5805(4) 0.61041(12) 0.3746(4) 0.0468(12) Uani 1 1 d .
H25A H 0.6537 0.5990 0.4037 0.070 Uiso 1 1 calc R
H25B H 0.5374 0.5961 0.3165 0.070 Uiso 1 1 calc R
H25C H 0.5446 0.6088 0.4192 0.070 Uiso 1 1 calc R
C26 C 0.0328(3) 0.61915(13) 0.4598(3) 0.0338(9) Uani 1 1 d .
C27 C 0.0065(4) 0.64258(15) 0.3671(3) 0.0511(13) Uani 1 1 d .
H27A H -0.0597 0.6581 0.3537 0.077 Uiso 1 1 calc R
H27B H -0.0052 0.6246 0.3144 0.077 Uiso 1 1 calc R
H27C H 0.0677 0.6599 0.3746 0.077 Uiso 1 1 calc R
C28 C 0.0516(5) 0.64762(19) 0.5421(4) 0.075(2) Uani 1 1 d .
H28A H -0.0157 0.6622 0.5302 0.113 Uiso 1 1 calc R
H28B H 0.1103 0.6657 0.5471 0.113 Uiso 1 1 calc R
H28C H 0.0720 0.6330 0.6016 0.113 Uiso 1 1 calc R
C29 C -0.0650(4) 0.59150(18) 0.4470(5) 0.076(2) Uani 1 1 d .
H29A H -0.1304 0.6071 0.4366 0.114 Uiso 1 1 calc R
H29B H -0.0474 0.5756 0.5042 0.114 Uiso 1 1 calc R
H29C H -0.0787 0.5745 0.3921 0.114 Uiso 1 1 calc R
C30 C 0.1974(3) 0.57396(11) 0.5524(3) 0.0236(8) Uani 1 1 d .
C31 C 0.1659(3) 0.56072(11) 0.6329(3) 0.0244(8) Uani 1 1 d .
C32 C 0.1020(3) 0.52671(13) 0.6195(3) 0.0344(9) Uani 1 1 d .
H32A H 0.0815 0.5124 0.5621 0.041 Uiso 1 1 calc R
C33 C 0.0690(4) 0.51412(14) 0.6911(3) 0.0444(11) Uani 1 1 d .
H33A H 0.0247 0.4916 0.6815 0.053 Uiso 1 1 calc R
C34 C 0.1015(4) 0.53474(15) 0.7769(3) 0.0480(12) Uani 1 1 d .
H34A H 0.0787 0.5262 0.8251 0.058 Uiso 1 1 calc R
C35 C 0.1671(4) 0.56776(15) 0.7915(3) 0.0420(11) Uani 1 1 d .
H35A H 0.1905 0.5812 0.8504 0.050 Uiso 1 1 calc R
C36 C 0.1988(3) 0.58132(12) 0.7190(3) 0.0311(9) Uani 1 1 d .
H36A H 0.2420 0.6041 0.7285 0.037 Uiso 1 1 calc R
C37 C 0.3799(3) 0.53593(12) 0.5911(3) 0.0288(9) Uani 1 1 d .
C38 C 0.4779(3) 0.54715(13) 0.5660(3) 0.0334(9) Uani 1 1 d .
H38A H 0.5383 0.5290 0.5971 0.050 Uiso 1 1 calc R
H38B H 0.5014 0.5737 0.5880 0.050 Uiso 1 1 calc R
H38C H 0.4558 0.5458 0.4970 0.050 Uiso 1 1 calc R
C39 C 0.4174(4) 0.53742(19) 0.7007(3) 0.0594(16) Uani 1 1 d .
H39A H 0.4748 0.5180 0.7301 0.089 Uiso 1 1 calc R
H39B H 0.3551 0.5318 0.7174 0.089 Uiso 1 1 calc R
H39C H 0.4459 0.5634 0.7238 0.089 Uiso 1 1 calc R
C40 C 0.3379(4) 0.49479(13) 0.5525(4) 0.0516(13) Uani 1 1 d .
H40A H 0.3947 0.4755 0.5847 0.077 Uiso 1 1 calc R
H40B H 0.3198 0.4940 0.4840 0.077 Uiso 1 1 calc R
H40C H 0.2724 0.4889 0.5644 0.077 Uiso 1 1 calc R
O1 O -0.2556(3) 0.54507(12) 0.0335(3) 0.0652(10) Uani 1 1 d D
C41 C -0.2556(5) 0.5752(2) 0.0983(6) 0.086(2) Uani 1 1 d D
H41A H -0.2968 0.5982 0.0634 0.103 Uiso 1 1 calc R
H41B H -0.1801 0.5833 0.1386 0.103 Uiso 1 1 calc R
C42 C -0.3106(7) 0.5572(3) 0.1576(5) 0.107(3) Uani 1 1 d D
H42A H -0.2561 0.5451 0.2157 0.128 Uiso 1 1 calc R
H42B H -0.3525 0.5769 0.1762 0.128 Uiso 1 1 calc R
C43 C -0.3856(6) 0.5269(2) 0.0945(5) 0.089(2) Uani 1 1 d D
H43A H -0.3783 0.5021 0.1294 0.107 Uiso 1 1 calc R
H43B H -0.4625 0.5356 0.0715 0.107 Uiso 1 1 calc R
C44 C -0.3519(5) 0.5216(2) 0.0134(4) 0.0710(17) Uani 1 1 d D
H44A H -0.3357 0.4939 0.0071 0.085 Uiso 1 1 calc R
H44B H -0.4111 0.5302 -0.0466 0.085 Uiso 1 1 calc R
C45 C -0.2750(4) 0.5912(2) -0.2347(4) 0.0759(19) Uani 1 1 d .
H45A H -0.3189 0.6113 -0.2193 0.091 Uiso 1 1 calc R
H45B H -0.3170 0.5666 -0.2501 0.091 Uiso 1 1 calc R
C46 C -0.2499(5) 0.60431(19) -0.3183(4) 0.0750(18) Uani 1 1 d .
H46A H -0.2942 0.6274 -0.3493 0.090 Uiso 1 1 calc R
H46B H -0.2654 0.5832 -0.3658 0.090 Uiso 1 1 calc R
C47 C -0.1279(5) 0.61439(18) -0.2763(4) 0.0630(15) Uani 1 1 d .
H47A H -0.0860 0.5957 -0.2979 0.076 Uiso 1 1 calc R
H47B H -0.1156 0.6410 -0.2948 0.076 Uiso 1 1 calc R
C48 C -0.0947(4) 0.61157(17) -0.1693(4) 0.0571(14) Uani 1 1 d .
H48A H -0.0194 0.6013 -0.1382 0.069 Uiso 1 1 calc R
H48B H -0.0975 0.6376 -0.1424 0.069 Uiso 1 1 calc R
O3 O 0.7000(13) 0.6885(7) 0.0520(14) 0.223(10) Uani 0.50 1 d PD
C49 C 0.7521(13) 0.6778(4) -0.0126(10) 0.107(6) Uani 0.50 1 d PD
H49A H 0.7080 0.6864 -0.0784 0.128 Uiso 0.50 1 calc PR
H49B H 0.7645 0.6494 -0.0122 0.128 Uiso 0.50 1 calc PR
C50 C 0.8592(10) 0.7000(6) 0.0297(11) 0.133(8) Uani 0.50 1 d PD
H50A H 0.8542 0.7263 0.0019 0.159 Uiso 0.50 1 calc PR
H50B H 0.9207 0.6854 0.0244 0.159 Uiso 0.50 1 calc PR
C51 C 0.8660(14) 0.7012(8) 0.1316(10) 0.164(10) Uani 0.50 1 d PD
H51A H 0.8849 0.6751 0.1611 0.196 Uiso 0.50 1 calc PR
H51B H 0.9233 0.7198 0.1699 0.196 Uiso 0.50 1 calc PR
C52 C 0.7552(15) 0.7140(5) 0.1286(11) 0.123(7) Uani 0.50 1 d PD
H52A H 0.7441 0.7076 0.1871 0.147 Uiso 0.50 1 calc PR
H52B H 0.7390 0.7419 0.1120 0.147 Uiso 0.50 1 calc PR
C53 C 0.4033(9) 0.7033(3) 0.9333(9) 0.162(8) Uani 1 1 d D
C54 C 0.4335(9) 0.6915(3) 0.8612(10) 0.180(8) Uani 1 1 d D
H54A H 0.4420 0.7109 0.8206 0.216 Uiso 1 1 calc R
C55 C 0.4520(7) 0.6534(4) 0.8443(6) 0.141(5) Uani 1 1 d D
H55A H 0.4708 0.6467 0.7926 0.169 Uiso 1 1 calc R
C56 C 0.4422(6) 0.6253(3) 0.9047(6) 0.097(3) Uani 1 1 d D
H56A H 0.4567 0.5989 0.8954 0.117 Uiso 1 1 calc R
C57 C 0.4116(5) 0.6349(2) 0.9792(5) 0.085(2) Uani 1 1 d D
H57A H 0.4036 0.6154 1.0198 0.101 Uiso 1 1 calc R
C58 C 0.3930(6) 0.6742(3) 0.9925(7) 0.102(3) Uani 1 1 d D
H58A H 0.3729 0.6812 1.0432 0.122 Uiso 1 1 calc R
C59 C 0.3950(10) 0.7476(3) 0.9152(12) 0.234(9) Uani 1 1 d D
H59A H 0.3733 0.7604 0.9621 0.351 Uiso 1 1 calc R
H59B H 0.3404 0.7528 0.8512 0.351 Uiso 1 1 calc R
H59C H 0.4662 0.7576 0.9209 0.351 Uiso 1 1 calc R
N1 N 0.3267(3) 0.70501(9) 0.2625(2) 0.0301(7) Uani 1 1 d .
N3 N 0.1353(2) 0.59606(9) 0.4761(2) 0.0258(7) Uani 1 1 d .
N4 N 0.2910(2) 0.56522(9) 0.5406(2) 0.0212(6) Uani 1 1 d .
N2 N 0.4733(3) 0.66915(9) 0.3050(2) 0.0268(7) Uani 1 1 d .
O2 O -0.1711(2) 0.58551(10) -0.1542(2) 0.0481(8) Uani 1 1 d .
B3 B 0.1377(4) 0.61571(13) 0.1890(3) 0.0265(9) Uani 1 1 d .
B4 B 0.1830(4) 0.60761(13) 0.0889(3) 0.0268(9) Uani 1 1 d .
B5 B 0.2983(3) 0.57534(13) 0.1668(3) 0.0243(9) Uani 1 1 d .
B6 B 0.3007(4) 0.55212(12) 0.2874(3) 0.0240(9) Uani 1 1 d .
B7 B 0.0851(4) 0.56571(13) 0.2231(3) 0.0256(9) Uani 1 1 d .
B8 B 0.0664(4) 0.58120(13) 0.1001(3) 0.0268(9) Uani 1 1 d .
B9 B 0.1689(4) 0.55491(13) 0.0733(3) 0.0279(10) Uani 1 1 d .
B10 B 0.2454(4) 0.52573(13) 0.1779(3) 0.0252(9) Uani 1 1 d .
B11 B 0.1752(3) 0.52126(13) 0.2611(3) 0.0238(9) Uani 1 1 d .
B12 B 0.0976(4) 0.53092(13) 0.1351(3) 0.0262(9) Uani 1 1 d .
B13 B 0.3236(4) 0.63955(14) 0.4163(3) 0.0313(10) Uani 1 1 d .
H11 H 0.159(3) 0.4931(10) 0.287(2) 0.009(8) Uiso 1 1 d .
H12 H 0.031(3) 0.5084(11) 0.089(3) 0.021(9) Uiso 1 1 d .
H8 H -0.017(3) 0.5880(11) 0.051(3) 0.020(9) Uiso 1 1 d .
H6 H 0.390(3) 0.5479(11) 0.341(3) 0.029(10) Uiso 1 1 d .
H7 H 0.002(3) 0.5651(11) 0.234(3) 0.028(10) Uiso 1 1 d .
H4 H 0.384(3) 0.5753(11) 0.157(3) 0.030(10) Uiso 1 1 d .
H5 H 0.172(3) 0.6251(11) 0.023(3) 0.026(10) Uiso 1 1 d .
H10 H 0.283(3) 0.4978(12) 0.159(3) 0.035(11) Uiso 1 1 d .
H9 H 0.155(3) 0.5422(12) -0.005(3) 0.036(11) Uiso 1 1 d .
H3 H 0.095(3) 0.6435(13) 0.203(3) 0.039(11) Uiso 1 1 d .

loop_
_atom_site_aniso_label
_atom_site_aniso_U_11
_atom_site_aniso_U_22
_atom_site_aniso_U_33
_atom_site_aniso_U_23
_atom_site_aniso_U_13
_atom_site_aniso_U_12
Br1 0.1029(5) 0.0657(4) 0.0452(3) -0.0309(3) 0.0271(3) -0.0384(3)
Si1 0.0260(5) 0.0183(5) 0.0256(5) 0.0014(4) 0.0065(4) -0.0040(4)
Si2 0.0268(5) 0.0230(5) 0.0169(5) -0.0001(4) 0.0090(4) 0.0007(4)
Na1 0.0402(9) 0.0333(9) 0.0334(9) -0.0045(7) 0.0081(7) -0.0038(7)
C1 0.0270(19) 0.0218(19) 0.0207(18) 0.0025(15) 0.0073(16) -0.0040(15)
C2 0.0254(18) 0.0239(19) 0.0176(17) -0.0003(15) 0.0095(15) -0.0037(15)
C11 0.039(2) 0.022(2) 0.040(2) 0.0039(18) 0.009(2) 0.0050(17)
C12 0.052(3) 0.030(3) 0.103(5) 0.008(3) 0.008(3) 0.005(2)
C13 0.066(3) 0.048(3) 0.047(3) 0.006(2) 0.000(3) 0.016(3)
C14 0.064(3) 0.052(3) 0.071(4) 0.004(3) 0.032(3) 0.014(3)
C15 0.034(2) 0.0216(19) 0.0173(18) 0.0008(15) 0.0040(16) -0.0073(16)
C16 0.032(2) 0.022(2) 0.030(2) 0.0062(16) 0.0012(18) -0.0059(16)
C17 0.057(3) 0.036(2) 0.044(3) 0.011(2) 0.017(2) -0.008(2)
C18 0.067(4) 0.053(3) 0.083(4) 0.033(3) 0.029(3) -0.008(3)
C19 0.056(3) 0.033(3) 0.090(5) 0.021(3) 0.003(3) -0.016(2)
C20 0.060(3) 0.027(3) 0.063(4) -0.005(2) -0.009(3) -0.006(2)
C21 0.048(3) 0.031(2) 0.036(2) -0.0018(19) 0.000(2) -0.007(2)
C22 0.0242(19) 0.026(2) 0.038(2) 0.0056(17) 0.0055(17) -0.0033(16)
C23 0.043(3) 0.064(3) 0.067(3) 0.026(3) 0.028(3) 0.013(2)
C24 0.043(3) 0.044(3) 0.050(3) 0.001(2) -0.012(2) -0.001(2)
C25 0.031(2) 0.030(2) 0.071(3) 0.014(2) 0.010(2) 0.0018(18)
C26 0.034(2) 0.039(2) 0.032(2) 0.0009(18) 0.0167(18) 0.0129(18)
C27 0.052(3) 0.060(3) 0.047(3) 0.019(2) 0.026(2) 0.034(2)
C28 0.092(4) 0.077(4) 0.048(3) -0.013(3) 0.017(3) 0.051(4)
C29 0.028(2) 0.074(4) 0.117(5) 0.036(4) 0.020(3) 0.010(2)
C30 0.0273(19) 0.0247(19) 0.0179(18) -0.0046(15) 0.0080(16) -0.0039(15)
C31 0.0228(18) 0.030(2) 0.0216(19) 0.0003(15) 0.0098(16) 0.0021(15)
C32 0.030(2) 0.042(2) 0.031(2) -0.0016(19) 0.0128(18) -0.0039(18)
C33 0.044(3) 0.048(3) 0.049(3) 0.003(2) 0.027(2) -0.013(2)
C34 0.054(3) 0.062(3) 0.041(3) 0.014(2) 0.033(2) 0.003(2)
C35 0.046(3) 0.060(3) 0.025(2) -0.005(2) 0.020(2) 0.005(2)
C36 0.034(2) 0.037(2) 0.026(2) -0.0026(17) 0.0163(18) -0.0006(18)
C37 0.0281(19) 0.034(2) 0.025(2) 0.0073(17) 0.0112(17) 0.0075(16)
C38 0.027(2) 0.045(2) 0.027(2) 0.0040(18) 0.0095(17) 0.0046(18)
C39 0.051(3) 0.102(4) 0.027(2) 0.022(3) 0.017(2) 0.037(3)
C40 0.044(3) 0.028(2) 0.088(4) 0.006(2) 0.031(3) 0.006(2)
O1 0.060(2) 0.080(3) 0.064(2) -0.020(2) 0.033(2) -0.017(2)
C41 0.056(4) 0.079(5) 0.118(6) -0.031(4) 0.029(4) 0.003(3)
C42 0.095(5) 0.151(8) 0.082(5) -0.047(5) 0.043(5) 0.012(5)
C43 0.099(5) 0.103(6) 0.084(5) -0.007(4) 0.056(4) -0.008(4)
C44 0.062(3) 0.088(5) 0.072(4) -0.011(3) 0.035(3) -0.013(3)
C45 0.045(3) 0.091(5) 0.064(4) 0.033(3) -0.008(3) -0.009(3)
C46 0.079(4) 0.071(4) 0.050(3) 0.018(3) -0.002(3) -0.010(3)
C47 0.070(4) 0.062(4) 0.055(3) 0.011(3) 0.022(3) 0.001(3)
C48 0.048(3) 0.066(4) 0.048(3) -0.001(3) 0.009(2) -0.012(3)
O3 0.151(14) 0.31(2) 0.28(2) -0.10(2) 0.161(16) -0.064(15)
C49 0.179(17) 0.072(9) 0.124(13) -0.008(8) 0.119(14) -0.035(10)
C50 0.043(7) 0.22(2) 0.155(17) 0.030(15) 0.064(10) 0.006(10)
C51 0.118(15) 0.29(3) 0.054(10) 0.027(14) 0.007(10) 0.010(18)
C52 0.165(18) 0.167(17) 0.078(10) -0.044(11) 0.092(12) -0.072(15)
C53 0.079(6) 0.084(7) 0.230(17) -0.065(9) -0.039(8) 0.015(5)
C54 0.090(7) 0.097(8) 0.262(19) 0.091(10) -0.028(9) -0.043(7)
C55 0.085(6) 0.242(15) 0.084(6) 0.045(8) 0.021(5) -0.037(8)
C56 0.071(4) 0.104(6) 0.093(6) -0.036(5) 0.007(4) 0.005(4)
C57 0.055(4) 0.101(6) 0.075(5) 0.015(4) 0.001(3) -0.028(4)
C58 0.051(4) 0.119(8) 0.107(6) -0.042(6) 0.003(4) 0.004(5)
C59 0.139(9) 0.074(7) 0.37(2) -0.014(10) -0.027(12) 0.006(6)
N1 0.0325(18) 0.0194(16) 0.0337(18) 0.0033(14) 0.0079(15) -0.0013(13)
N3 0.0273(16) 0.0294(17) 0.0227(16) 0.0008(13) 0.0120(14) 0.0067(13)
N4 0.0223(15) 0.0249(16) 0.0171(15) 0.0012(12) 0.0084(12) 0.0018(12)
N2 0.0268(16) 0.0190(16) 0.0296(17) 0.0032(13) 0.0057(14) -0.0039(13)
O2 0.0388(17) 0.0492(19) 0.0404(18) 0.0097(15) -0.0015(14) -0.0084(14)
B3 0.029(2) 0.023(2) 0.024(2) 0.0010(18) 0.0063(19) -0.0037(18)
B4 0.028(2) 0.029(2) 0.020(2) 0.0042(18) 0.0064(18) -0.0023(18)
B5 0.026(2) 0.027(2) 0.019(2) -0.0001(17) 0.0088(18) -0.0034(17)
B6 0.027(2) 0.022(2) 0.020(2) -0.0003(17) 0.0072(18) -0.0039(17)
B7 0.026(2) 0.024(2) 0.025(2) 0.0015(18) 0.0091(19) -0.0034(17)
B8 0.024(2) 0.028(2) 0.022(2) 0.0021(18) 0.0029(18) -0.0052(18)
B9 0.033(2) 0.030(2) 0.019(2) -0.0013(18) 0.0075(19) -0.0058(19)
B10 0.030(2) 0.023(2) 0.021(2) -0.0009(17) 0.0092(18) -0.0042(18)
B11 0.028(2) 0.022(2) 0.021(2) 0.0006(17) 0.0092(18) -0.0049(17)
B12 0.027(2) 0.026(2) 0.022(2) -0.0037(18) 0.0069(18) -0.0082(18)
B13 0.038(2) 0.026(2) 0.027(2) -0.0052(19) 0.010(2) -0.0096(19)

loop_
_atom_type_symbol
_atom_type_description
_atom_type_scat_dispersion_real
_atom_type_scat_dispersion_imag
_atom_type_scat_source
C C 0.0033 0.0016 'International Tables Vol C Tables 4.2.6.8 and 6.1.1.4'
H H 0.0000 0.0000 'International Tables Vol C Tables 4.2.6.8 and 6.1.1.4'
B B 0.0013 0.0007 'International Tables Vol C Tables 4.2.6.8 and 6.1.1.4'
O O 0.0106 0.0060 'International Tables Vol C Tables 4.2.6.8 and 6.1.1.4'
Na Na 0.0362 0.0249 'International Tables Vol C Tables 4.2.6.8 and 6.1.1.4'
Br Br -0.2901 2.4595 'International Tables Vol C Tables 4.2.6.8 and 6.1.1.4'
Si Si 0.0817 0.0704 'International Tables Vol C Tables 4.2.6.8 and 6.1.1.4'
N N 0.0061 0.0033 'International Tables Vol C Tables 4.2.6.8 and 6.1.1.4'

loop_
_geom_angle_atom_site_label_1
_geom_angle_atom_site_label_2
_geom_angle_atom_site_label_3
_geom_angle
_geom_angle_site_symmetry_1
_geom_angle_site_symmetry_3
C1 Si1 N2 119.80(17) . .
C1 Si1 N1 117.75(16) . .
N2 Si1 N1 70.87(14) . .
C1 Si1 B13 112.76(18) . .
N2 Si1 B13 115.04(17) . .
N1 Si1 B13 114.58(18) . .
C1 Si1 C15 128.02(15) . .
N2 Si1 C15 35.63(13) . .
N1 Si1 C15 35.33(14) . .
B13 Si1 C15 119.18(16) . .
C2 Si2 N3 115.70(16) . .
C2 Si2 N4 116.74(15) . .
N3 Si2 N4 71.22(13) . .
C2 Si2 B13 110.87(18) . .
N3 Si2 B13 119.59(18) . .
N4 Si2 B13 117.82(17) . .
C2 Si2 C30 122.44(15) . .
N3 Si2 C30 35.65(13) . .
N4 Si2 C30 35.58(13) . .
B13 Si2 C30 126.69(17) . .
O1 Na1 O2 107.43(15) . .
O1 Na1 B12 129.45(15) . 3_565
O2 Na1 B12 102.54(14) . 3_565
O1 Na1 B10 100.97(14) . 3_565
O2 Na1 B10 94.64(13) . 3_565
B12 Na1 B10 36.16(12) 3_565 3_565
O1 Na1 B8 100.77(14) . .
O2 Na1 B8 91.84(12) . .
B12 Na1 B8 118.09(13) 3_565 .
B10 Na1 B8 154.25(14) 3_565 .
O1 Na1 B9 96.85(14) . 3_565
O2 Na1 B9 127.40(13) . 3_565
B12 Na1 B9 33.63(12) 3_565 3_565
B10 Na1 B9 34.11(11) 3_565 3_565
B8 Na1 B9 128.93(13) . 3_565
O1 Na1 B12 103.63(14) . .
O2 Na1 B12 121.22(12) . .
B12 Na1 B12 93.98(12) 3_565 .
B10 Na1 B12 126.49(13) 3_565 .
B8 Na1 B12 33.37(11) . .
B9 Na1 B12 95.91(12) 3_565 .
O1 Na1 Na1 128.55(13) . 3_565
O2 Na1 Na1 123.31(12) . 3_565
B12 Na1 Na1 50.00(9) 3_565 3_565
B10 Na1 Na1 83.95(10) 3_565 3_565
B8 Na1 Na1 71.73(10) . 3_565
B9 Na1 Na1 59.96(9) 3_565 3_565
B12 Na1 Na1 43.98(9) . 3_565
B3 C1 B4 71.7(3) . .
B3 C1 B5 111.7(3) . .
B4 C1 B5 70.0(3) . .
B3 C1 Si1 109.0(3) . .
B4 C1 Si1 151.2(3) . .
B5 C1 Si1 130.8(3) . .
B6 C2 B11 72.0(3) . .
B6 C2 B7 111.8(3) . .
B11 C2 B7 69.8(3) . .
B6 C2 Si2 115.1(3) . .
B11 C2 Si2 151.8(3) . .
B7 C2 Si2 125.2(3) . .
N1 C11 C12 115.0(4) . .
N1 C11 C13 107.6(3) . .
C12 C11 C13 109.7(4) . .
N1 C11 C14 106.1(3) . .
C12 C11 C14 109.2(4) . .
C13 C11 C14 109.1(4) . .
N1 C15 N2 106.8(3) . .
N1 C15 C16 127.5(3) . .
N2 C15 C16 125.7(3) . .
N1 C15 Si1 53.96(18) . .
N2 C15 Si1 53.01(18) . .
C16 C15 Si1 175.4(3) . .
C21 C16 C17 119.8(4) . .
C21 C16 C15 119.7(4) . .
C17 C16 C15 120.6(4) . .
C16 C17 C18 119.1(5) . .
C19 C18 C17 120.5(6) . .
C18 C19 C20 120.7(5) . .
C19 C20 C21 119.9(5) . .
C16 C21 C20 119.9(5) . .
N2 C22 C23 109.9(3) . .
N2 C22 C25 106.0(3) . .
C23 C22 C25 110.6(4) . .
N2 C22 C24 110.6(4) . .
C23 C22 C24 111.4(4) . .
C25 C22 C24 108.2(4) . .
N3 C26 C28 110.8(4) . .
N3 C26 C27 106.6(3) . .
C28 C26 C27 109.1(4) . .
N3 C26 C29 110.9(4) . .
C28 C26 C29 110.3(5) . .
C27 C26 C29 109.0(4) . .
N4 C30 N3 106.6(3) . .
N4 C30 C31 127.1(3) . .
N3 C30 C31 126.3(3) . .
N4 C30 Si2 53.31(17) . .
N3 C30 Si2 53.26(18) . .
C31 C30 Si2 177.6(3) . .
C36 C31 C32 119.9(4) . .
C36 C31 C30 121.8(3) . .
C32 C31 C30 118.3(3) . .
C33 C32 C31 120.0(4) . .
C34 C33 C32 120.1(4) . .
C35 C34 C33 120.2(4) . .
C34 C35 C36 120.3(4) . .
C31 C36 C35 119.5(4) . .
N4 C37 C38 105.9(3) . .
N4 C37 C40 108.6(3) . .
C38 C37 C40 110.2(3) . .
N4 C37 C39 112.6(3) . .
C38 C37 C39 108.6(4) . .
C40 C37 C39 110.9(4) . .
C41 O1 C44 107.9(4) . .
C41 O1 Na1 127.8(4) . .
C44 O1 Na1 124.1(3) . .
O1 C41 C42 104.7(5) . .
C43 C42 C41 104.8(5) . .
C44 C43 C42 106.1(6) . .
O1 C44 C43 106.9(5) . .
O2 C45 C46 107.6(5) . .
C45 C46 C47 105.3(4) . .
C48 C47 C46 104.2(5) . .
O2 C48 C47 106.8(4) . .
C52 O3 C49 119.1(11) . .
O3 C49 C50 101.8(9) . .
C49 C50 C51 96.7(11) . .
C52 C51 C50 108.2(10) . .
O3 C52 C51 91.4(12) . .
C54 C53 C58 116.5(9) . .
C54 C53 C59 99.8(12) . .
C58 C53 C59 143.7(13) . .
C53 C54 C55 124.3(10) . .
C54 C55 C56 117.9(9) . .
C55 C56 C57 121.3(8) . .
C56 C57 C58 118.2(7) . .
C53 C58 C57 121.8(8) . .
C15 N1 C11 133.0(3) . .
C15 N1 Si1 90.7(2) . .
C11 N1 Si1 135.9(3) . .
C30 N3 C26 129.4(3) . .
C30 N3 Si2 91.1(2) . .
C26 N3 Si2 138.5(3) . .
C30 N4 C37 130.6(3) . .
C30 N4 Si2 91.1(2) . .
C37 N4 Si2 136.4(2) . .
C15 N2 C22 130.4(3) . .
C15 N2 Si1 91.4(2) . .
C22 N2 Si1 135.8(2) . .
C48 O2 C45 106.0(4) . .
C48 O2 Na1 128.0(3) . .
C45 O2 Na1 125.4(3) . .
C1 B3 B8 108.5(3) . .
C1 B3 B4 55.4(2) . .
B8 B3 B4 61.4(2) . .
C1 B3 B7 117.2(3) . .
B8 B3 B7 59.3(2) . .
B4 B3 B7 110.1(3) . .
C1 B4 B9 109.0(3) . .
C1 B4 B8 102.2(3) . .
B9 B4 B8 58.9(2) . .
C1 B4 B3 52.9(2) . .
B9 B4 B3 101.8(3) . .
B8 B4 B3 56.5(2) . .
C1 B4 B5 55.9(2) . .
B9 B4 B5 61.1(2) . .
B8 B4 B5 99.0(3) . .
B3 B4 B5 90.9(3) . .
C1 B5 B10 125.9(3) . .
C1 B5 B9 104.6(3) . .
B10 B5 B9 57.9(2) . .
C1 B5 B4 54.1(2) . .
B10 B5 B4 110.4(3) . .
B9 B5 B4 57.8(2) . .
C1 B5 B6 87.9(3) . .
B10 B5 B6 54.8(2) . .
B9 B5 B6 103.2(3) . .
B4 B5 B6 121.9(3) . .
C2 B6 B10 107.9(3) . .
C2 B6 B11 55.4(2) . .
B10 B6 B11 60.9(2) . .
C2 B6 B5 117.2(3) . .
B10 B6 B5 59.1(2) . .
B11 B6 B5 109.8(3) . .
C2 B7 B12 105.2(3) . .
C2 B7 B8 126.0(3) . .
B12 B7 B8 57.9(2) . .
C2 B7 B11 54.2(2) . .
B12 B7 B11 58.3(2) . .
B8 B7 B11 110.8(3) . .
C2 B7 B3 88.0(3) . .
B12 B7 B3 102.8(3) . .
B8 B7 B3 54.3(2) . .
B11 B7 B3 122.0(3) . .
B3 B8 B12 114.9(3) . .
B3 B8 B9 106.5(3) . .
B12 B8 B9 59.1(2) . .
B3 B8 B4 62.1(2) . .
B12 B8 B4 113.0(3) . .
B9 B8 B4 59.5(2) . .
B3 B8 B7 66.4(2) . .
B12 B8 B7 60.5(2) . .
B9 B8 B7 105.8(3) . .
B4 B8 B7 116.5(3) . .
B3 B8 Na1 156.4(3) . .
B12 B8 Na1 76.6(2) . .
B9 B8 Na1 97.1(2) . .
B4 B8 Na1 134.7(2) . .
B7 B8 Na1 106.7(2) . .
B12 B9 B8 60.3(3) . .
B12 B9 B10 60.7(2) . .
B8 B9 B10 106.5(3) . .
B12 B9 B4 115.9(3) . .
B8 B9 B4 61.6(2) . .
B10 B9 B4 116.0(3) . .
B12 B9 B5 106.7(3) . .
B8 B9 B5 100.8(3) . .
B10 B9 B5 60.8(2) . .
B4 B9 B5 61.1(2) . .
B12 B9 Na1 64.0(2) . 3_565
B8 B9 Na1 117.2(2) . 3_565
B10 B9 Na1 66.18(19) . 3_565
B4 B9 Na1 177.6(3) . 3_565
B5 B9 Na1 121.3(2) . 3_565
B6 B10 B9 115.2(3) . .
B6 B10 B12 105.9(3) . .
B9 B10 B12 58.7(2) . .
B6 B10 B11 62.1(2) . .
B9 B10 B11 112.9(3) . .
B12 B10 B11 59.3(2) . .
B6 B10 B5 66.1(2) . .
B9 B10 B5 61.4(2) . .
B12 B10 B5 105.7(3) . .
B11 B10 B5 116.4(3) . .
B6 B10 Na1 160.2(3) . 3_565
B9 B10 Na1 79.7(2) . 3_565
B12 B10 Na1 69.70(19) . 3_565
B11 B10 Na1 100.9(2) . 3_565
B5 B10 Na1 133.6(2) . 3_565
C2 B11 B12 108.2(3) . .
C2 B11 B10 102.2(3) . .
B12 B11 B10 59.2(2) . .
C2 B11 B6 52.6(2) . .
B12 B11 B6 102.0(3) . .
B10 B11 B6 57.0(2) . .
C2 B11 B7 56.0(2) . .
B12 B11 B7 60.1(2) . .
B10 B11 B7 98.8(3) . .
B6 B11 B7 90.8(3) . .
B9 B12 B8 60.7(3) . .
B9 B12 B10 60.6(2) . .
B8 B12 B10 106.8(3) . .
B9 B12 B11 116.6(3) . .
B8 B12 B11 117.1(3) . .
B10 B12 B11 61.5(2) . .
B9 B12 B7 107.9(3) . .
B8 B12 B7 61.6(2) . .
B10 B12 B7 101.3(3) . .
B11 B12 B7 61.6(2) . .
B9 B12 Na1 82.4(2) . 3_565
B8 B12 Na1 133.0(3) . 3_565
B10 B12 Na1 74.1(2) . 3_565
B11 B12 Na1 104.6(2) . 3_565
B7 B12 Na1 165.3(3) . 3_565
B9 B12 Na1 94.1(2) . .
B8 B12 Na1 70.06(19) . .
B10 B12 Na1 149.2(3) . .
B11 B12 Na1 148.4(3) . .
B7 B12 Na1 103.3(2) . .
Na1 B12 Na1 86.02(12) 3_565 .
Si2 B13 Si1 118.7(2) . .
Si2 B13 Br1 120.5(2) . .
Si1 B13 Br1 120.7(2) . .

loop_
_geom_bond_atom_site_label_1
_geom_bond_atom_site_label_2
_geom_bond_distance
_geom_bond_site_symmetry_2
Br1 B13 1.976(4) .
Si1 C1 1.793(4) .
Si1 N2 1.831(3) .
Si1 N1 1.853(3) .
Si1 B13 1.953(5) .
Si1 C15 2.292(4) .
Si2 C2 1.789(4) .
Si2 N3 1.840(3) .
Si2 N4 1.841(3) .
Si2 B13 1.951(5) .
Si2 C30 2.295(4) .
Na1 O1 2.263(4) .
Na1 O2 2.292(3) .
Na1 B12 2.839(5) 3_565
Na1 B10 2.912(4) 3_565
Na1 B8 3.027(4) .
Na1 B9 3.132(5) 3_565
Na1 B12 3.132(4) .
Na1 Na1 4.078(3) 3_565
C1 B3 1.547(6) .
C1 B4 1.594(5) .
C1 B5 1.631(6) .
C2 B6 1.543(6) .
C2 B11 1.598(5) .
C2 B7 1.632(5) .
C11 N1 1.487(5) .
C11 C12 1.507(6) .
C11 C13 1.515(6) .
C11 C14 1.542(7) .
C15 N1 1.325(5) .
C15 N2 1.335(5) .
C15 C16 1.483(5) .
C16 C21 1.384(6) .
C16 C17 1.386(6) .
C17 C18 1.392(7) .
C18 C19 1.361(9) .
C19 C20 1.362(9) .
C20 C21 1.389(7) .
C22 N2 1.491(5) .
C22 C23 1.516(7) .
C22 C25 1.525(6) .
C22 C24 1.530(6) .
C26 N3 1.482(5) .
C26 C28 1.506(6) .
C26 C27 1.517(6) .
C26 C29 1.530(7) .
C30 N4 1.336(5) .
C30 N3 1.338(5) .
C30 C31 1.491(5) .
C31 C36 1.378(5) .
C31 C32 1.383(5) .
C32 C33 1.374(6) .
C33 C34 1.374(7) .
C34 C35 1.367(7) .
C35 C36 1.386(6) .
C37 N4 1.483(5) .
C37 C38 1.517(5) .
C37 C40 1.518(6) .
C37 C39 1.521(6) .
O1 C41 1.405(7) .
O1 C44 1.413(6) .
C41 C42 1.478(9) .
C42 C43 1.470(9) .
C43 C44 1.458(8) .
C45 O2 1.428(6) .
C45 C46 1.484(8) .
C46 C47 1.502(8) .
C47 C48 1.493(7) .
C48 O2 1.412(6) .
O3 C52 1.388(9) .
O3 C49 1.433(8) .
C49 C50 1.487(9) .
C50 C51 1.498(9) .
C51 C52 1.494(9) .
C53 C54 1.349(9) .
C53 C58 1.363(8) .
C53 C59 1.512(9) .
C54 C55 1.346(9) .
C55 C56 1.350(8) .
C56 C57 1.368(7) .
C57 C58 1.372(8) .
B3 B8 1.736(6) .
B3 B4 1.840(6) .
B3 B7 1.960(6) .
B4 B9 1.789(6) .
B4 B8 1.827(6) .
B4 B5 1.850(6) .
B5 B10 1.840(6) .
B5 B9 1.850(6) .
B5 B6 1.961(6) .
B6 B10 1.754(6) .
B6 B11 1.847(6) .
B7 B12 1.820(6) .
B7 B8 1.839(6) .
B7 B11 1.848(6) .
B8 B12 1.771(6) .
B8 B9 1.778(7) .
B9 B12 1.750(6) .
B9 B10 1.785(6) .
B9 Na1 3.132(5) 3_565
B10 B12 1.786(6) .
B10 B11 1.826(6) .
B10 Na1 2.912(4) 3_565
B11 B12 1.788(6) .
B12 Na1 2.839(5) 3_565
